data_4115203
loop_
_publ_author_name
'Wayde V. Konze'
'Brian L. Scott'
'Gregory J. Kubas'

_publ_section_title
;
 C-H Activation and C-C Coupling of Arenes by Cationic Pt(II) Complexes
;
_journal_name_full 'Journal of the American Chemical Society'
_journal_page_first 12550
_journal_page_last 12556
_journal_paper_doi 10.1021/ja020798h
_journal_volume 124
_journal_year 2002
_chemical_formula_sum 'C136 H120 B2 F68 N4 O2 P4 Pt2'
_chemical_formula_weight 3670.04
_chemical_name_systematic
;
  ?
;
_space_group_IT_number 2
_symmetry_cell_setting triclinic
_symmetry_space_group_name_Hall '-P 1'
_symmetry_space_group_name_H-M 'P -1'
_atom_sites_solution_hydrogens geom
_atom_sites_solution_primary direct
_atom_sites_solution_secondary difmap
_audit_creation_method SHELXL-97
_cell_angle_alpha 74.3060(10)
_cell_angle_beta 70.3290(10)
_cell_angle_gamma 82.5500(10)
_cell_formula_units_Z 1
_cell_length_a 14.1156(8)
_cell_length_b 15.2352(9)
_cell_length_c 19.1117(10)
_cell_measurement_temperature 203(2)
_cell_volume 3722.5(4)
_computing_structure_refinement 'SHELXL-97 (Sheldrick, 1997)'
_computing_structure_solution 'SHELXS-97 (Sheldrick, 1990)'
_diffrn_ambient_temperature 203(2)
_diffrn_radiation_monochromator graphite
_diffrn_radiation_source 'fine-focus sealed tube'
_diffrn_radiation_type MoK\a
_diffrn_radiation_wavelength 0.71073
_diffrn_reflns_av_R_equivalents 0.0000
_diffrn_reflns_av_sigmaI/netI 0.0488
_diffrn_reflns_limit_h_max 17
_diffrn_reflns_limit_h_min -16
_diffrn_reflns_limit_k_max 19
_diffrn_reflns_limit_k_min -18
_diffrn_reflns_limit_l_max 23
_diffrn_reflns_limit_l_min 0
_diffrn_reflns_number 13546
_diffrn_reflns_theta_max 26.42
_diffrn_reflns_theta_min 1.39
_exptl_absorpt_coefficient_mu 2.056
_exptl_crystal_colour colorless
_exptl_crystal_density_diffrn 1.637
_exptl_crystal_description 'rectangular block'
_exptl_crystal_F_000 1818
_exptl_crystal_size_max 0.16
_exptl_crystal_size_mid 0.08
_exptl_crystal_size_min 0.06
_refine_diff_density_max 1.756
_refine_diff_density_min -1.040
_refine_diff_density_rms 0.153
_refine_ls_extinction_method none
_refine_ls_goodness_of_fit_ref 1.178
_refine_ls_hydrogen_treatment mixed
_refine_ls_matrix_type full
_refine_ls_number_parameters 856
_refine_ls_number_reflns 13546
_refine_ls_number_restraints 0
_refine_ls_restrained_S_all 1.178
_refine_ls_R_factor_all 0.0709
_refine_ls_R_factor_gt 0.0603
_refine_ls_shift/su_max 0.008
_refine_ls_shift/su_mean 0.001
_refine_ls_structure_factor_coef Fsqd
_refine_ls_weighting_details 'calc w=1/[\s^2^(Fo^2^)+(0.1170P)^2^+0.0000P] where P=(Fo^2^+2Fc^2^)/3'
_refine_ls_weighting_scheme calc
_refine_ls_wR_factor_gt 0.1687
_refine_ls_wR_factor_ref 0.1792
_reflns_number_gt 11792
_reflns_number_total 13546
_reflns_threshold_expression >2sigma(I)
_cod_data_source_file ja020798h_1.cif
_cod_data_source_block ccd29
_cod_database_code 4115203

loop_
_symmetry_equiv_pos_as_xyz
'x, y, z'
'-x, -y, -z'

loop_
_atom_site_label
_atom_site_type_symbol
_atom_site_fract_x
_atom_site_fract_y
_atom_site_fract_z
_atom_site_U_iso_or_equiv
_atom_site_adp_type
_atom_site_occupancy
_atom_site_symmetry_multiplicity
_atom_site_calc_flag
_atom_site_refinement_flags
Pt1 Pt 0.034012(18) 0.067930(15) -0.086487(13) 0.03569(11) Uani 1 1 d .
P1 P 0.14215(13) 0.17764(11) -0.14859(10) 0.0381(4) Uani 1 1 d .
P2 P 0.00285(13) 0.08367(12) -0.19555(10) 0.0384(4) Uani 1 1 d .
B1 B 0.6311(6) -0.2501(5) -0.3092(4) 0.0394(16) Uani 1 1 d .
O1 O -0.0645(4) -0.0421(3) -0.0210(3) 0.0517(13) Uani 1 1 d .
C1 C 0.1196(6) 0.2745(5) -0.1038(4) 0.0466(16) Uani 1 1 d .
H1 H 0.1652 0.3224 -0.1386 0.056 Uiso 1 1 calc R
C2 C 0.0121(7) 0.3134(5) -0.0929(5) 0.057(2) Uani 1 1 d .
H2A H -0.0348 0.2666 -0.0601 0.068 Uiso 1 1 calc R
H2B H 0.0002 0.3327 -0.1420 0.068 Uiso 1 1 calc R
C3 C -0.0057(9) 0.3946(6) -0.0567(6) 0.077(3) Uani 1 1 d .
H3A H 0.0376 0.4433 -0.0914 0.092 Uiso 1 1 calc R
H3B H -0.0750 0.4174 -0.0484 0.092 Uiso 1 1 calc R
C4 C 0.0158(11) 0.3677(7) 0.0178(6) 0.091(4) Uani 1 1 d .
H4A H 0.0058 0.4207 0.0390 0.109 Uiso 1 1 calc R
H4B H -0.0310 0.3224 0.0538 0.109 Uiso 1 1 calc R
C5 C 0.1202(10) 0.3299(6) 0.0083(6) 0.084(3) Uani 1 1 d .
H5A H 0.1308 0.3105 0.0579 0.100 Uiso 1 1 calc R
H5B H 0.1671 0.3771 -0.0237 0.100 Uiso 1 1 calc R
C6 C 0.1411(8) 0.2486(6) -0.0285(5) 0.066(2) Uani 1 1 d .
H6A H 0.2109 0.2276 -0.0368 0.080 Uiso 1 1 calc R
H6B H 0.0992 0.1989 0.0061 0.080 Uiso 1 1 calc R
C7 C 0.2715(6) 0.1317(5) -0.1610(7) 0.081(3) Uani 1 1 d .
C8 C 0.3516(6) 0.2039(6) -0.1962(7) 0.076(3) Uani 1 1 d .
C9 C 0.4560(15) 0.1640(17) -0.1827(18) 0.082(6) Uani 0.50 1 d P
C9' C 0.4588(14) 0.1554(14) -0.2311(12) 0.061(5) Uani 0.50 1 d P
C10 C 0.4775(9) 0.0768(11) -0.1872(13) 0.141(7) Uani 1 1 d .
C11 C 0.397(3) 0.007(3) -0.1370(19) 0.064(8) Uani 0.50 1 d P
C11' C 0.399(4) 0.005(3) -0.168(2) 0.074(9) Uani 0.50 1 d P
C12 C 0.2922(10) 0.0505(10) -0.1130(9) 0.050(4) Uani 0.50 1 d P
C12' C 0.2977(15) 0.0481(16) -0.1785(15) 0.086(7) Uani 0.50 1 d P
C13 C -0.1210(5) 0.1380(5) -0.1986(5) 0.0493(17) Uani 1 1 d .
H13 H -0.1337 0.1239 -0.2417 0.059 Uiso 1 1 calc R
C14 C -0.2027(6) 0.0942(6) -0.1268(6) 0.064(2) Uani 1 1 d .
H14A H -0.1916 0.1043 -0.0823 0.077 Uiso 1 1 calc R
H14B H -0.2003 0.0290 -0.1217 0.077 Uiso 1 1 calc R
C15 C -0.3078(7) 0.1357(8) -0.1310(7) 0.084(3) Uani 1 1 d .
H15A H -0.3226 0.1175 -0.1709 0.101 Uiso 1 1 calc R
H15B H -0.3586 0.1114 -0.0827 0.101 Uiso 1 1 calc R
C16 C -0.3133(7) 0.2373(8) -0.1470(6) 0.082(3) Uani 1 1 d .
H16A H -0.3782 0.2602 -0.1529 0.099 Uiso 1 1 calc R
H16B H -0.3073 0.2557 -0.1039 0.099 Uiso 1 1 calc R
C17 C -0.2315(7) 0.2783(7) -0.2180(7) 0.085(3) Uani 1 1 d .
H17A H -0.2344 0.3439 -0.2252 0.102 Uiso 1 1 calc R
H17B H -0.2416 0.2656 -0.2620 0.102 Uiso 1 1 calc R
C18 C -0.1271(7) 0.2386(6) -0.2123(6) 0.069(2) Uani 1 1 d .
H18A H -0.0753 0.2644 -0.2594 0.083 Uiso 1 1 calc R
H18B H -0.1150 0.2555 -0.1707 0.083 Uiso 1 1 calc R
C19 C 0.0041(6) -0.0265(5) -0.2190(4) 0.0456(16) Uani 1 1 d .
H19 H -0.0592 -0.0552 -0.1860 0.055 Uiso 1 1 calc R
C20 C 0.0897(7) -0.0922(5) -0.2020(5) 0.061(2) Uani 1 1 d .
H20A H 0.0842 -0.1024 -0.1485 0.073 Uiso 1 1 calc R
H20B H 0.1539 -0.0655 -0.2328 0.073 Uiso 1 1 calc R
C21 C 0.0850(9) -0.1843(6) -0.2201(6) 0.075(3) Uani 1 1 d .
H21A H 0.1423 -0.2237 -0.2125 0.090 Uiso 1 1 calc R
H21B H 0.0242 -0.2142 -0.1852 0.090 Uiso 1 1 calc R
C22 C 0.0857(9) -0.1703(7) -0.3019(6) 0.079(3) Uani 1 1 d .
H22A H 0.1495 -0.1461 -0.3368 0.094 Uiso 1 1 calc R
H22B H 0.0796 -0.2288 -0.3108 0.094 Uiso 1 1 calc R
C23 C 0.0014(9) -0.1060(7) -0.3186(7) 0.085(3) Uani 1 1 d .
H23A H -0.0627 -0.1324 -0.2870 0.102 Uiso 1 1 calc R
H23B H 0.0060 -0.0972 -0.3719 0.102 Uiso 1 1 calc R
C24 C 0.0065(9) -0.0130(6) -0.3026(5) 0.071(3) Uani 1 1 d .
H24A H -0.0502 0.0265 -0.3113 0.085 Uiso 1 1 calc R
H24B H 0.0679 0.0159 -0.3374 0.085 Uiso 1 1 calc R
C25 C 0.1334(6) 0.2247(5) -0.2450(4) 0.0526(19) Uani 1 1 d .
H25A H 0.0852 0.2762 -0.2447 0.063 Uiso 1 1 calc R
H25B H 0.1984 0.2463 -0.2797 0.063 Uiso 1 1 calc R
C26 C 0.0997(5) 0.1503(5) -0.2735(4) 0.0441(15) Uani 1 1 d .
H26A H 0.1571 0.1105 -0.2918 0.053 Uiso 1 1 calc R
H26B H 0.0739 0.1794 -0.3156 0.053 Uiso 1 1 calc R
C27 C 0.7529(5) -0.2765(5) -0.3278(4) 0.0430(15) Uani 1 1 d .
C28 C 0.7949(5) -0.3406(5) -0.2770(4) 0.0471(16) Uani 1 1 d .
H28 H 0.7528 -0.3657 -0.2281 0.057 Uiso 1 1 calc R
C29 C 0.8940(6) -0.3677(5) -0.2956(5) 0.0517(18) Uani 1 1 d .
C30 C 0.9607(6) -0.3327(6) -0.3690(5) 0.0518(18) Uani 1 1 d .
H30 H 1.0285 -0.3513 -0.3825 0.062 Uiso 1 1 calc R
C31 C 0.9219(6) -0.2700(5) -0.4196(4) 0.0503(17) Uani 1 1 d .
C32 C 0.8206(5) -0.2428(5) -0.4002(4) 0.0450(16) Uani 1 1 d .
H32 H 0.7972 -0.2007 -0.4366 0.054 Uiso 1 1 calc R
C33 C 0.5738(5) -0.2579(5) -0.2176(4) 0.0442(16) Uani 1 1 d .
C34 C 0.6168(6) -0.2255(6) -0.1747(5) 0.0520(18) Uani 1 1 d .
H34 H 0.6836 -0.2092 -0.1966 0.062 Uiso 1 1 calc R
C35 C 0.5668(6) -0.2159(6) -0.1016(5) 0.059(2) Uani 1 1 d .
C36 C 0.4656(7) -0.2387(7) -0.0672(5) 0.067(2) Uani 1 1 d .
H36 H 0.4300 -0.2321 -0.0180 0.080 Uiso 1 1 calc R
C37 C 0.4197(6) -0.2716(7) -0.1088(5) 0.063(2) Uani 1 1 d .
C38 C 0.4719(6) -0.2815(6) -0.1817(5) 0.0548(19) Uani 1 1 d .
H38 H 0.4395 -0.3042 -0.2078 0.066 Uiso 1 1 calc R
C39 C 0.6088(5) -0.1429(5) -0.3467(4) 0.0427(15) Uani 1 1 d .
C40 C 0.6739(6) -0.0734(5) -0.3603(5) 0.0518(18) Uani 1 1 d .
H40 H 0.7358 -0.0892 -0.3519 0.062 Uiso 1 1 calc R
C41 C 0.6489(7) 0.0165(5) -0.3853(5) 0.058(2) Uani 1 1 d .
C42 C 0.5591(7) 0.0436(5) -0.3971(5) 0.062(2) Uani 1 1 d .
H42 H 0.5433 0.1052 -0.4137 0.074 Uiso 1 1 calc R
C43 C 0.4904(6) -0.0223(5) -0.3839(4) 0.0519(18) Uani 1 1 d .
C44 C 0.5173(6) -0.1135(5) -0.3589(4) 0.0444(16) Uani 1 1 d .
H44 H 0.4715 -0.1572 -0.3499 0.053 Uiso 1 1 calc R
C45 C 0.5938(5) -0.3199(4) -0.3452(4) 0.0392(14) Uani 1 1 d .
C46 C 0.5961(5) -0.2974(4) -0.4214(4) 0.0430(15) Uani 1 1 d .
H46 H 0.6085 -0.2376 -0.4499 0.052 Uiso 1 1 calc R
C47 C 0.5806(5) -0.3607(5) -0.4567(4) 0.0449(16) Uani 1 1 d .
C48 C 0.5606(6) -0.4486(5) -0.4154(5) 0.0506(18) Uani 1 1 d .
H48 H 0.5509 -0.4915 -0.4386 0.061 Uiso 1 1 calc R
C49 C 0.5551(6) -0.4732(5) -0.3406(5) 0.0498(17) Uani 1 1 d .
C50 C 0.5722(6) -0.4107(5) -0.3056(4) 0.0464(16) Uani 1 1 d .
H50 H 0.5693 -0.4296 -0.2545 0.056 Uiso 1 1 calc R
C51 C -0.0659(11) 0.4781(10) -0.4344(9) 0.197(10) Uiso 1 1 d G
C52 C -0.0870(7) 0.5321(6) -0.4919(6) 0.114(4) Uiso 1 1 d G
C53 C -0.0175(9) 0.5526(10) -0.5565(8) 0.199(10) Uiso 1 1 d G
F25 F -0.1339(16) 0.4582(11) -0.3708(11) 0.341(14) Uiso 0.83 1 d PG
F26 F -0.1753(10) 0.5648(11) -0.4850(7) 0.221(7) Uiso 0.83 1 d PG
F27 F -0.0381(13) 0.6053(10) -0.6131(9) 0.256(9) Uiso 0.83 1 d PG
C54 C 0.4340(6) -0.4939(6) 0.0665(5) 0.099(4) Uiso 1 1 d G
C55 C 0.4046(5) -0.5314(4) 0.0236(4) 0.127(5) Uiso 1 1 d G
C56 C 0.4669(7) -0.5386(7) -0.0433(6) 0.137(6) Uiso 1 1 d G
F28 F 0.3729(8) -0.4863(6) 0.1320(6) 0.160(4) Uiso 0.83 1 d PG
F29 F 0.3152(7) -0.5608(7) 0.0470(5) 0.155(4) Uiso 0.83 1 d PG
F30 F 0.4384(9) -0.5757(8) -0.0854(7) 0.226(7) Uiso 0.83 1 d PG
C57 C 0.2423(4) 0.5195(4) -0.3103(3) 0.110(4) Uiso 1 1 d G
C58 C 0.2692(4) 0.5695(4) -0.2761(3) 0.145(6) Uiso 1 1 d G
C59 C 0.2995(5) 0.6504(4) -0.3121(3) 0.104(4) Uiso 1 1 d G
C60 C 0.3032(5) 0.6822(5) -0.3827(4) 0.119(5) Uiso 1 1 d G
C61 C 0.2764(5) 0.6321(5) -0.4170(4) 0.177(8) Uiso 1 1 d G
C62 C 0.2461(5) 0.5512(4) -0.3810(3) 0.098(4) Uiso 1 1 d G
F31 F 0.2126(6) 0.4399(6) -0.2749(4) 0.159(4) Uiso 0.83 1 d PG
F32 F 0.2652(6) 0.5387(5) -0.2067(5) 0.195(6) Uiso 0.83 1 d PG
F33 F 0.3254(7) 0.6995(6) -0.2783(5) 0.191(6) Uiso 0.83 1 d PG
F34 F 0.3330(7) 0.7617(6) -0.4181(5) 0.211(6) Uiso 0.83 1 d PG
F35 F 0.2803(7) 0.6629(6) -0.4863(5) 0.228(7) Uiso 0.83 1 d PG
F36 F 0.2202(7) 0.5022(6) -0.4148(5) 0.248(8) Uiso 0.83 1 d PG
C30A C 0.9327(7) -0.4342(8) -0.2394(6) 0.072(3) Uani 1 1 d .
C32A C 0.9911(7) -0.2282(8) -0.4984(5) 0.072(3) Uani 1 1 d .
C35A C 0.6153(8) -0.1788(9) -0.0585(6) 0.082(3) Uani 1 1 d .
C37A C 0.3112(8) -0.2913(12) -0.0742(7) 0.094(4) Uani 1 1 d .
C42A C 0.7240(9) 0.0869(7) -0.3993(9) 0.091(4) Uani 1 1 d .
C44A C 0.3909(7) 0.0055(6) -0.3933(6) 0.068(2) Uani 1 1 d .
C48A C 0.5877(7) -0.3325(6) -0.5383(5) 0.059(2) Uani 1 1 d .
C50A C 0.5374(8) -0.5705(6) -0.2974(6) 0.068(2) Uani 1 1 d .
F1 F 0.8752(8) -0.4937(9) -0.1939(7) 0.214(7) Uani 1 1 d .
F2 F 1.0065(9) -0.4863(10) -0.2649(6) 0.230(8) Uani 1 1 d .
F3 F 0.9634(17) -0.4031(6) -0.2005(10) 0.301(12) Uani 1 1 d .
F4 F 0.9552(6) -0.2331(6) -0.5529(3) 0.124(3) Uani 1 1 d .
F5 F 0.9997(6) -0.1394(5) -0.5092(4) 0.113(2) Uani 1 1 d .
F6 F 1.0812(5) -0.2656(6) -0.5152(4) 0.123(3) Uani 1 1 d .
F7 F 0.7105(6) -0.1649(8) -0.0915(5) 0.143(4) Uani 1 1 d .
F8 F 0.5727(8) -0.1017(8) -0.0418(7) 0.169(5) Uani 1 1 d .
F9 F 0.6085(8) -0.2279(8) 0.0102(5) 0.158(4) Uani 1 1 d .
F10 F 0.2801(6) -0.3212(10) -0.0025(5) 0.175(5) Uani 1 1 d .
F11 F 0.2846(8) -0.3568(13) -0.0944(8) 0.240(9) Uani 1 1 d .
F12 F 0.2549(6) -0.2299(10) -0.0887(12) 0.301(13) Uani 1 1 d .
F13 F 0.6852(6) 0.1698(4) -0.3974(6) 0.143(4) Uani 1 1 d .
F14 F 0.7783(9) 0.0675(6) -0.3569(8) 0.192(6) Uani 1 1 d .
F15 F 0.7847(8) 0.1002(8) -0.4726(7) 0.189(5) Uani 1 1 d .
F16 F 0.3559(6) -0.0524(6) -0.4165(7) 0.144(4) Uani 1 1 d .
F17 F 0.3879(6) 0.0788(5) -0.4452(6) 0.154(4) Uani 1 1 d .
F18 F 0.3235(6) 0.0166(11) -0.3344(5) 0.217(7) Uani 1 1 d .
F19 F 0.5960(6) -0.4002(4) -0.5703(3) 0.099(2) Uani 1 1 d .
F20 F 0.5123(8) -0.2788(6) -0.5517(4) 0.147(4) Uani 1 1 d .
F21 F 0.6664(7) -0.2835(6) -0.5813(4) 0.134(3) Uani 1 1 d .
F22 F 0.5608(9) -0.5948(4) -0.2353(5) 0.146(4) Uani 1 1 d .
F23 F 0.4457(6) -0.5911(5) -0.2830(6) 0.142(4) Uani 1 1 d .
F24 F 0.5895(9) -0.6287(4) -0.3367(6) 0.164(4) Uani 1 1 d .

loop_
_atom_site_aniso_label
_atom_site_aniso_U_11
_atom_site_aniso_U_22
_atom_site_aniso_U_33
_atom_site_aniso_U_23
_atom_site_aniso_U_13
_atom_site_aniso_U_12
Pt1 0.03947(16) 0.03900(15) 0.03130(15) -0.00883(10) -0.01183(10) -0.00871(10)
P1 0.0397(9) 0.0342(8) 0.0410(9) -0.0074(7) -0.0136(7) -0.0055(6)
P2 0.0394(9) 0.0460(9) 0.0366(8) -0.0144(7) -0.0173(7) -0.0019(7)
B1 0.038(4) 0.047(4) 0.036(4) -0.003(3) -0.019(3) -0.008(3)
O1 0.075(3) 0.045(3) 0.022(2) 0.0067(19) -0.002(2) -0.025(2)
C1 0.064(5) 0.037(3) 0.050(4) -0.013(3) -0.028(4) -0.009(3)
C2 0.077(5) 0.040(4) 0.055(4) -0.017(3) -0.026(4) 0.014(4)
C3 0.114(8) 0.050(5) 0.081(6) -0.030(4) -0.045(6) 0.019(5)
C4 0.160(12) 0.053(5) 0.068(6) -0.031(5) -0.044(7) 0.020(6)
C5 0.146(11) 0.059(5) 0.065(6) -0.020(4) -0.048(7) -0.017(6)
C6 0.091(7) 0.052(4) 0.076(6) -0.022(4) -0.049(5) 0.002(4)
C7 0.032(4) 0.040(4) 0.152(10) -0.001(5) -0.019(5) -0.005(3)
C8 0.042(4) 0.069(5) 0.104(8) 0.005(5) -0.021(5) -0.018(4)
C9 0.040(10) 0.091(15) 0.12(2) -0.038(15) -0.027(13) 0.002(9)
C9' 0.044(9) 0.079(13) 0.067(12) -0.030(10) -0.011(9) -0.017(8)
C10 0.056(6) 0.122(12) 0.26(2) -0.053(14) -0.068(10) -0.002(7)
C11 0.041(11) 0.077(14) 0.09(2) -0.032(16) -0.029(15) 0.010(9)
C11' 0.071(16) 0.067(13) 0.10(3) -0.045(19) -0.05(2) 0.028(11)
C12 0.030(7) 0.050(8) 0.059(9) 0.006(7) -0.015(7) -0.004(6)
C12' 0.062(11) 0.107(15) 0.14(2) -0.095(16) -0.052(13) 0.019(10)
C13 0.039(4) 0.059(4) 0.060(4) -0.019(4) -0.029(3) 0.006(3)
C14 0.046(4) 0.060(5) 0.075(6) -0.001(4) -0.014(4) -0.007(4)
C15 0.048(5) 0.104(8) 0.096(8) -0.015(6) -0.025(5) 0.002(5)
C16 0.051(5) 0.104(8) 0.080(7) -0.013(6) -0.020(5) 0.019(5)
C17 0.064(6) 0.075(6) 0.100(8) 0.002(6) -0.034(6) 0.019(5)
C18 0.060(5) 0.057(5) 0.078(6) -0.002(4) -0.020(5) -0.003(4)
C19 0.051(4) 0.048(4) 0.045(4) -0.021(3) -0.016(3) -0.004(3)
C20 0.075(6) 0.059(5) 0.063(5) -0.028(4) -0.033(4) 0.009(4)
C21 0.098(7) 0.064(5) 0.081(6) -0.032(5) -0.043(6) 0.007(5)
C22 0.093(7) 0.066(5) 0.096(7) -0.049(5) -0.033(6) 0.001(5)
C23 0.108(8) 0.088(7) 0.103(8) -0.058(6) -0.067(7) 0.012(6)
C24 0.104(8) 0.069(5) 0.069(6) -0.034(5) -0.057(6) 0.016(5)
C25 0.064(5) 0.044(4) 0.035(3) -0.004(3) -0.003(3) 0.003(3)
C26 0.046(4) 0.055(4) 0.038(3) -0.017(3) -0.015(3) -0.010(3)
C27 0.044(4) 0.047(4) 0.041(3) -0.010(3) -0.015(3) -0.011(3)
C28 0.044(4) 0.053(4) 0.042(4) -0.003(3) -0.015(3) -0.007(3)
C29 0.049(4) 0.053(4) 0.058(5) -0.012(4) -0.026(4) 0.000(3)
C30 0.041(4) 0.067(5) 0.054(4) -0.024(4) -0.015(3) -0.001(3)
C31 0.046(4) 0.063(4) 0.043(4) -0.011(3) -0.014(3) -0.012(3)
C32 0.043(4) 0.054(4) 0.041(4) -0.008(3) -0.016(3) -0.012(3)
C33 0.043(4) 0.053(4) 0.040(3) -0.009(3) -0.018(3) -0.001(3)
C34 0.042(4) 0.064(5) 0.054(4) -0.012(4) -0.020(4) -0.006(3)
C35 0.057(5) 0.082(6) 0.050(4) -0.025(4) -0.028(4) 0.004(4)
C36 0.064(5) 0.099(7) 0.039(4) -0.023(4) -0.015(4) -0.004(5)
C37 0.039(4) 0.100(7) 0.046(4) -0.018(4) -0.006(3) -0.009(4)
C38 0.046(4) 0.073(5) 0.047(4) -0.015(4) -0.014(3) -0.008(4)
C39 0.049(4) 0.047(4) 0.034(3) -0.008(3) -0.014(3) -0.010(3)
C40 0.048(4) 0.057(4) 0.056(4) -0.019(4) -0.018(4) -0.006(3)
C41 0.063(5) 0.048(4) 0.067(5) -0.019(4) -0.017(4) -0.013(4)
C42 0.071(5) 0.038(4) 0.070(5) -0.010(4) -0.014(4) -0.009(4)
C43 0.055(4) 0.051(4) 0.046(4) -0.013(3) -0.013(3) 0.004(3)
C44 0.051(4) 0.040(3) 0.043(4) -0.008(3) -0.017(3) -0.006(3)
C45 0.035(3) 0.044(3) 0.036(3) -0.008(3) -0.010(3) -0.002(3)
C46 0.050(4) 0.036(3) 0.042(4) -0.007(3) -0.016(3) 0.001(3)
C47 0.045(4) 0.048(4) 0.046(4) -0.014(3) -0.020(3) 0.003(3)
C48 0.058(5) 0.044(4) 0.062(5) -0.022(3) -0.031(4) 0.005(3)
C49 0.055(4) 0.038(3) 0.061(5) -0.007(3) -0.028(4) -0.002(3)
C50 0.054(4) 0.042(3) 0.042(4) 0.002(3) -0.022(3) -0.004(3)
C30A 0.053(5) 0.096(7) 0.062(5) -0.001(5) -0.029(5) 0.008(5)
C32A 0.066(6) 0.099(7) 0.043(5) -0.015(5) -0.003(4) -0.019(5)
C35A 0.067(6) 0.131(10) 0.064(6) -0.045(6) -0.025(5) -0.003(6)
C37A 0.051(6) 0.167(13) 0.075(7) -0.047(8) -0.019(5) -0.010(7)
C42A 0.072(6) 0.054(5) 0.140(11) -0.008(6) -0.029(7) -0.022(5)
C44A 0.058(5) 0.064(5) 0.078(6) -0.017(5) -0.020(5) 0.001(4)
C48A 0.079(6) 0.057(4) 0.046(4) -0.016(4) -0.022(4) -0.002(4)
C50A 0.098(7) 0.042(4) 0.076(6) -0.009(4) -0.047(6) -0.011(4)
F1 0.123(7) 0.223(12) 0.217(11) 0.136(10) -0.096(8) -0.019(7)
F2 0.180(10) 0.267(14) 0.133(8) 0.037(9) -0.031(7) 0.136(11)
F3 0.64(3) 0.093(6) 0.36(2) -0.017(9) -0.46(3) 0.023(12)
F4 0.122(6) 0.201(8) 0.041(3) -0.016(4) -0.008(3) -0.063(6)
F5 0.131(6) 0.095(5) 0.079(4) -0.009(3) 0.016(4) -0.049(4)
F6 0.063(4) 0.168(7) 0.084(4) -0.002(4) 0.016(3) 0.017(4)
F7 0.114(6) 0.256(11) 0.100(5) -0.086(6) -0.030(5) -0.066(7)
F8 0.174(9) 0.193(9) 0.237(12) -0.156(9) -0.130(9) 0.057(8)
F9 0.195(9) 0.231(11) 0.080(5) -0.016(6) -0.079(6) -0.068(8)
F10 0.097(6) 0.340(16) 0.085(5) -0.047(8) 0.006(5) -0.099(8)
F11 0.102(7) 0.45(2) 0.196(11) -0.194(15) 0.051(7) -0.149(12)
F12 0.046(4) 0.217(13) 0.47(3) 0.133(16) -0.028(8) -0.013(6)
F13 0.116(6) 0.059(4) 0.247(11) -0.035(5) -0.040(6) -0.025(4)
F14 0.218(11) 0.101(6) 0.322(16) 0.040(7) -0.214(12) -0.083(6)
F15 0.145(8) 0.221(11) 0.186(10) -0.081(9) 0.036(8) -0.130(8)
F16 0.102(5) 0.122(6) 0.263(12) -0.077(7) -0.122(7) 0.037(5)
F17 0.116(6) 0.101(5) 0.222(10) 0.050(6) -0.094(7) -0.006(4)
F18 0.075(5) 0.47(2) 0.103(6) -0.105(10) -0.035(5) 0.096(8)
F19 0.169(7) 0.077(4) 0.067(3) -0.034(3) -0.045(4) -0.003(4)
F20 0.204(9) 0.172(8) 0.074(4) -0.045(5) -0.084(5) 0.104(7)
F21 0.186(8) 0.163(7) 0.051(3) -0.004(4) -0.022(4) -0.091(7)
F22 0.280(12) 0.066(4) 0.129(6) 0.028(4) -0.138(8) -0.043(5)
F23 0.104(5) 0.076(4) 0.211(9) 0.052(5) -0.059(6) -0.043(4)
F24 0.230(11) 0.045(3) 0.169(8) -0.013(4) -0.015(8) 0.005(5)

loop_
_atom_type_symbol
_atom_type_description
_atom_type_scat_dispersion_real
_atom_type_scat_dispersion_imag
_atom_type_scat_source
C C 0.0033 0.0016 'International Tables Vol C Tables 4.2.6.8 and 6.1.1.4'
H H 0.0000 0.0000 'International Tables Vol C Tables 4.2.6.8 and 6.1.1.4'
B B 0.0013 0.0007 'International Tables Vol C Tables 4.2.6.8 and 6.1.1.4'
N N 0.0061 0.0033 'International Tables Vol C Tables 4.2.6.8 and 6.1.1.4'
F F 0.0171 0.0103 'International Tables Vol C Tables 4.2.6.8 and 6.1.1.4'
P P 0.1023 0.0942 'International Tables Vol C Tables 4.2.6.8 and 6.1.1.4'
Pt Pt -1.7033 8.3905 'International Tables Vol C Tables 4.2.6.8 and 6.1.1.4'
O O 0.0106 0.0060 'International Tables Vol C Tables 4.2.6.8 and 6.1.1.4'

loop_
_geom_angle_atom_site_label_1
_geom_angle_atom_site_label_2
_geom_angle_atom_site_label_3
_geom_angle
_geom_angle_site_symmetry_1
_geom_angle_site_symmetry_3
O1 Pt1 O1 80.5(2) . 2
O1 Pt1 P1 175.96(15) . .
O1 Pt1 P1 95.81(14) 2 .
O1 Pt1 P2 96.40(15) . .
O1 Pt1 P2 175.88(13) 2 .
P1 Pt1 P2 87.19(7) . .
C25 P1 C7 106.1(5) . .
C25 P1 C1 106.2(3) . .
C7 P1 C1 109.9(4) . .
C25 P1 Pt1 109.5(3) . .
C7 P1 Pt1 110.6(3) . .
C1 P1 Pt1 114.2(3) . .
C26 P2 C19 106.8(3) . .
C26 P2 C13 108.2(4) . .
C19 P2 C13 103.9(4) . .
C26 P2 Pt1 109.2(2) . .
C19 P2 Pt1 112.9(2) . .
C13 P2 Pt1 115.3(3) . .
C39 B1 C45 113.1(6) . .
C39 B1 C33 102.0(6) . .
C45 B1 C33 115.2(6) . .
C39 B1 C27 112.2(5) . .
C45 B1 C27 102.8(5) . .
C33 B1 C27 112.1(5) . .
Pt1 O1 Pt1 99.5(2) . 2
C6 C1 C2 110.3(7) . .
C6 C1 P1 112.1(5) . .
C2 C1 P1 110.5(5) . .
C1 C2 C3 110.3(8) . .
C4 C3 C2 110.8(7) . .
C5 C4 C3 111.4(9) . .
C4 C5 C6 111.2(9) . .
C1 C6 C5 111.2(7) . .
C12 C7 C12' 53.1(13) . .
C12 C7 C8 118.2(9) . .
C12' C7 C8 117.4(12) . .
C12 C7 P1 120.9(8) . .
C12' C7 P1 119.0(10) . .
C8 C7 P1 114.6(6) . .
C7 C8 C9' 108.8(10) . .
C7 C8 C9 111.5(11) . .
C9' C8 C9 34.8(11) . .
C9' C9 C10 67(2) . .
C9' C9 C8 73(2) . .
C10 C9 C8 113.7(18) . .
C9 C9' C10 70(2) . .
C9 C9' C8 72.0(19) . .
C10 C9' C8 114.6(16) . .
C9' C10 C9 42.2(13) . .
C9' C10 C11' 113.5(19) . .
C9 C10 C11' 125.0(19) . .
C9' C10 C11 124.1(18) . .
C9 C10 C11 117(2) . .
C11' C10 C11 22.1(14) . .
C11' C11 C12 98(8) . .
C11' C11 C10 80(9) . .
C12 C11 C10 113(3) . .
C11' C11 C12' 55(7) . .
C12 C11 C12' 42.7(13) . .
C10 C11 C12' 100(2) . .
C11 C11' C10 78(9) . .
C11 C11' C12' 107(8) . .
C10 C11' C12' 113(3) . .
C11 C11' C12 62(7) . .
C10 C11' C12 103(2) . .
C12' C11' C12 44.5(15) . .
C12' C12 C7 62.9(13) . .
C12' C12 C11 81.0(17) . .
C7 C12 C11 117.4(19) . .
C12' C12 C11' 61.0(16) . .
C7 C12 C11' 104.8(17) . .
C11 C12 C11' 20.1(16) . .
C12 C12' C7 63.9(11) . .
C12 C12' C11' 74.6(17) . .
C7 C12' C11' 114.4(19) . .
C12 C12' C11 56.3(14) . .
C7 C12' C11 102.0(17) . .
C11' C12' C11 18.3(16) . .
C18 C13 C14 111.6(7) . .
C18 C13 P2 114.9(6) . .
C14 C13 P2 109.8(5) . .
C13 C14 C15 110.1(7) . .
C16 C15 C14 112.4(9) . .
C17 C16 C15 111.4(9) . .
C16 C17 C18 110.6(8) . .
C13 C18 C17 111.2(8) . .
C20 C19 C24 111.2(6) . .
C20 C19 P2 112.5(5) . .
C24 C19 P2 111.6(5) . .
C19 C20 C21 110.3(7) . .
C22 C21 C20 111.1(8) . .
C23 C22 C21 112.1(8) . .
C22 C23 C24 110.8(8) . .
C23 C24 C19 110.1(8) . .
C26 C25 P1 110.4(5) . .
C25 C26 P2 109.7(5) . .
C32 C27 C28 114.8(7) . .
C32 C27 B1 120.9(6) . .
C28 C27 B1 124.0(6) . .
C29 C28 C27 123.4(7) . .
C28 C29 C30 120.6(7) . .
C28 C29 C30A 120.4(8) . .
C30 C29 C30A 119.0(7) . .
C31 C30 C29 117.2(7) . .
C30 C31 C32 121.7(7) . .
C30 C31 C32A 119.3(8) . .
C32 C31 C32A 119.0(8) . .
C31 C32 C27 122.2(7) . .
C34 C33 C38 115.7(7) . .
C34 C33 B1 120.9(7) . .
C38 C33 B1 122.3(6) . .
C35 C34 C33 124.0(8) . .
C34 C35 C36 119.4(8) . .
C34 C35 C35A 122.1(8) . .
C36 C35 C35A 118.5(8) . .
C37 C36 C35 118.1(7) . .
C38 C37 C36 121.2(8) . .
C38 C37 C37A 120.4(9) . .
C36 C37 C37A 118.2(8) . .
C37 C38 C33 121.4(8) . .
C44 C39 C40 115.4(7) . .
C44 C39 B1 120.8(6) . .
C40 C39 B1 123.4(7) . .
C41 C40 C39 121.9(7) . .
C42 C41 C40 121.7(7) . .
C42 C41 C42A 119.8(8) . .
C40 C41 C42A 118.5(8) . .
C41 C42 C43 119.2(7) . .
C44 C43 C42 118.3(7) . .
C44 C43 C44A 121.3(8) . .
C42 C43 C44A 120.3(7) . .
C39 C44 C43 123.4(7) . .
C46 C45 C50 115.2(7) . .
C46 C45 B1 121.8(6) . .
C50 C45 B1 122.3(6) . .
C47 C46 C45 122.7(6) . .
C48 C47 C46 119.4(7) . .
C48 C47 C48A 121.0(7) . .
C46 C47 C48A 119.5(7) . .
C49 C48 C47 120.1(7) . .
C48 C49 C50 120.6(7) . .
C48 C49 C50A 119.1(7) . .
C50 C49 C50A 120.1(7) . .
C49 C50 C45 121.9(7) . .
C53 C51 F25 122(2) 2_564 .
C53 C51 C52 118(2) 2_564 .
F25 C51 C52 119.6 . .
F26 C52 C51 120.3 . .
F26 C52 C53 120.2 . .
C51 C52 C53 119.5 . .
C51 C53 F27 118.2(16) 2_564 .
C51 C53 C52 122.1(16) 2_564 .
F27 C53 C52 119.6 . .
F28 C54 C55 119.6 . .
F28 C54 C56 118.2(11) . 2_645
C55 C54 C56 122.2(11) . 2_645
F29 C55 C56 120.3 . .
F29 C55 C54 120.3 . .
C56 C55 C54 119.4 . .
F30 C56 C55 119.6 . .
F30 C56 C54 122.0(9) . 2_645
C55 C56 C54 118.3(9) . 2_645
F31 C57 C58 120.3 . .
F31 C57 C62 120.3 . .
C58 C57 C62 119.5 . .
F32 C58 C59 120.1 . .
F32 C58 C57 119.6 . .
C59 C58 C57 120.3 . .
F33 C59 C58 120.1 . .
F33 C59 C60 119.6 . .
C58 C59 C60 120.3 . .
F34 C60 C61 120.3 . .
F34 C60 C59 120.2 . .
C61 C60 C59 119.5 . .
F35 C61 C62 120.1 . .
F35 C61 C60 119.6 . .
C62 C61 C60 120.3 . .
F36 C62 C61 120.1 . .
F36 C62 C57 119.6 . .
C61 C62 C57 120.2 . .
F3 C30A F1 105.0(13) . .
F3 C30A F2 101.4(13) . .
F1 C30A F2 98.0(12) . .
F3 C30A C29 115.8(11) . .
F1 C30A C29 116.8(9) . .
F2 C30A C29 117.2(9) . .
F6 C32A F4 105.7(9) . .
F6 C32A F5 107.8(9) . .
F4 C32A F5 103.9(9) . .
F6 C32A C31 114.8(9) . .
F4 C32A C31 111.7(8) . .
F5 C32A C31 112.2(8) . .
F7 C35A F9 104.8(10) . .
F7 C35A F8 106.4(12) . .
F9 C35A F8 99.4(10) . .
F7 C35A C35 115.2(8) . .
F9 C35A C35 115.4(11) . .
F8 C35A C35 113.9(9) . .
F12 C37A F10 105.8(15) . .
F12 C37A F11 103.4(14) . .
F10 C37A F11 99.5(14) . .
F12 C37A C37 115.4(14) . .
F10 C37A C37 116.3(10) . .
F11 C37A C37 114.5(11) . .
F14 C42A F13 107.1(12) . .
F14 C42A F15 108.1(12) . .
F13 C42A F15 101.3(11) . .
F14 C42A C41 115.7(10) . .
F13 C42A C41 115.1(9) . .
F15 C42A C41 108.5(11) . .
F18 C44A F17 105.7(11) . .
F18 C44A F16 104.8(11) . .
F17 C44A F16 100.9(10) . .
F18 C44A C43 115.0(9) . .
F17 C44A C43 115.4(8) . .
F16 C44A C43 113.6(8) . .
F20 C48A F19 107.3(9) . .
F20 C48A F21 102.8(9) . .
F19 C48A F21 104.4(8) . .
F20 C48A C47 113.6(7) . .
F19 C48A C47 114.4(7) . .
F21 C48A C47 113.2(8) . .
F22 C50A F23 109.4(10) . .
F22 C50A F24 103.5(9) . .
F23 C50A F24 102.6(9) . .
F22 C50A C49 115.5(8) . .
F23 C50A C49 111.6(8) . .
F24 C50A C49 113.1(9) . .

loop_
_geom_bond_atom_site_label_1
_geom_bond_atom_site_label_2
_geom_bond_distance
_geom_bond_site_symmetry_2
Pt1 O1 2.147(5) .
Pt1 O1 2.162(5) 2
Pt1 P1 2.2138(17) .
Pt1 P2 2.2171(17) .
P1 C25 1.827(8) .
P1 C7 1.829(8) .
P1 C1 1.841(7) .
P2 C26 1.813(7) .
P2 C19 1.848(7) .
P2 C13 1.847(7) .
B1 C39 1.632(10) .
B1 C45 1.633(11) .
B1 C33 1.640(10) .
B1 C27 1.653(10) .
O1 Pt1 2.162(5) 2
C1 C6 1.509(11) .
C1 C2 1.522(11) .
C2 C3 1.529(11) .
C3 C4 1.495(14) .
C4 C5 1.481(17) .
C5 C6 1.533(12) .
C7 C12 1.390(16) .
C7 C12' 1.38(2) .
C7 C8 1.533(11) .
C8 C9' 1.61(2) .
C8 C9 1.60(2) .
C9 C9' 0.96(3) .
C9 C10 1.34(3) .
C9' C10 1.32(3) .
C10 C11' 1.54(5) .
C10 C11 1.54(5) .
C11 C11' 0.59(4) .
C11 C12 1.52(4) .
C11 C12' 1.80(4) .
C11' C12' 1.55(5) .
C11' C12 1.70(4) .
C12 C12' 1.24(3) .
C13 C18 1.480(11) .
C13 C14 1.515(11) .
C14 C15 1.553(12) .
C15 C16 1.491(15) .
C16 C17 1.495(14) .
C17 C18 1.546(12) .
C19 C20 1.530(11) .
C19 C24 1.544(11) .
C20 C21 1.549(11) .
C21 C22 1.516(14) .
C22 C23 1.504(14) .
C23 C24 1.543(12) .
C25 C26 1.569(10) .
C27 C32 1.394(9) .
C27 C28 1.405(10) .
C28 C29 1.359(10) .
C29 C30 1.405(11) .
C29 C30A 1.463(11) .
C30 C31 1.367(11) .
C31 C32 1.387(10) .
C31 C32A 1.510(11) .
C33 C34 1.385(11) .
C33 C38 1.417(10) .
C34 C35 1.375(11) .
C35 C36 1.403(12) .
C35 C35A 1.482(14) .
C36 C37 1.397(13) .
C37 C38 1.377(11) .
C37 C37A 1.484(13) .
C39 C44 1.386(10) .
C39 C40 1.405(10) .
C40 C41 1.365(11) .
C41 C42 1.353(12) .
C41 C42A 1.516(12) .
C42 C43 1.401(12) .
C43 C44 1.390(10) .
C43 C44A 1.468(12) .
C45 C46 1.393(9) .
C45 C50 1.403(9) .
C46 C47 1.393(10) .
C47 C48 1.369(11) .
C47 C48A 1.471(11) .
C48 C49 1.353(11) .
C49 C50 1.387(11) .
C49 C50A 1.495(11) .
C51 C53 1.18(3) 2_564
C51 F25 1.257(8) .
C51 C52 1.281(8) .
C52 F26 1.257(8) .
C52 C53 1.281(8) .
C53 C51 1.18(2) 2_564
C53 F27 1.257(8) .
C54 F28 1.285(5) .
C54 C55 1.310(5) .
C54 C56 1.428(17) 2_645
C55 F29 1.284(5) .
C55 C56 1.310(5) .
C56 F30 1.285(5) .
C56 C54 1.428(13) 2_645
C57 F31 1.265(3) .
C57 C58 1.290(3) .
C57 C62 1.290(3) .
C58 F32 1.266(3) .
C58 C59 1.286(3) .
C59 F33 1.266(3) .
C59 C60 1.290(3) .
C60 F34 1.265(3) .
C60 C61 1.290(3) .
C61 F35 1.266(3) .
C61 C62 1.287(3) .
C62 F36 1.265(3) .
C30A F3 1.194(14) .
C30A F1 1.236(13) .
C30A F2 1.267(13) .
C32A F6 1.296(12) .
C32A F4 1.326(12) .
C32A F5 1.327(12) .
C35A F7 1.296(12) .
C35A F9 1.302(13) .
C35A F8 1.318(14) .
C37A F12 1.183(16) .
C37A F10 1.259(14) .
C37A F11 1.299(18) .
C42A F14 1.249(15) .
C42A F13 1.315(12) .
C42A F15 1.350(16) .
C44A F18 1.241(12) .
C44A F17 1.284(11) .
C44A F16 1.301(12) .
C48A F20 1.309(11) .
C48A F19 1.308(10) .
C48A F21 1.318(12) .
C50A F22 1.283(11) .
C50A F23 1.292(12) .
C50A F24 1.308(12) .
